data_2209376
loop_
_publ_author_name
'Imhof, Wolfgang'
'Halbauer, Kathi'

_publ_section_title
;
 <i>trans</i>-Dicyanotetrakis(2-isocyano-2,4,4-trimethylpentane)ruthenium(II)
;
_journal_coeditor_code AT2039
_journal_issue 7
_journal_name_full 'Acta Crystallographica Section E'
_journal_page_first m1514
_journal_page_last m1516
_journal_paper_doi 10.1107/S1600536806021532
_journal_volume 62
_journal_year 2006
_chemical_formula_iupac '[Ru (C N)2 (C8 H17 N)4]'
_chemical_formula_moiety 'C38 H68 N6 Ru'
_chemical_formula_structural 'Ru (C8 H17 N)4 (C N)2'
_chemical_formula_sum 'C38 H68 N6 Ru'
_chemical_formula_weight 710.06
_chemical_name_systematic
;<i>trans</i>-Dicyanotetrakis(1,1,3,3-tetramethylbutyl
 isocyanide)ruthenium(II)
;
_space_group_IT_number 14
_symmetry_cell_setting monoclinic
_symmetry_space_group_name_Hall '-P 2ybc'
_symmetry_space_group_name_H-M 'P 1 21/c 1'
_atom_sites_solution_hydrogens geom
_atom_sites_solution_primary direct
_atom_sites_solution_secondary difmap
_cell_angle_alpha 90.00
_cell_angle_beta 98.800(2)
_cell_angle_gamma 90.00
_cell_formula_units_Z 2
_cell_length_a 10.3752(2)
_cell_length_b 13.6464(5)
_cell_length_c 15.3603(5)
_cell_measurement_reflns_used 4878
_cell_measurement_temperature 173(2)
_cell_measurement_theta_max 27.48
_cell_measurement_theta_min 2.68
_cell_volume 2149.17(11)
_computing_cell_refinement 'DENZO (Otwinowski & Minor, 1997)'
_computing_data_collection 'COLLECT (Nonius, 1998)'
_computing_data_reduction DENZO
_computing_molecular_graphics 'XP (Siemens, 1990)'
_computing_publication_material SHELXL97
_computing_structure_refinement 'SHELXL97 (Sheldrick, 1997)'
_computing_structure_solution 'SHELXS97 (Sheldrick, 1997)'
_diffrn_ambient_temperature 173(2)
_diffrn_measured_fraction_theta_full 0.989
_diffrn_measured_fraction_theta_max 0.989
_diffrn_measurement_device_type 'Nonius KappaCCD'
_diffrn_measurement_method '\f and \w'
_diffrn_radiation_monochromator graphite
_diffrn_radiation_source 'fine-focus sealed tube'
_diffrn_radiation_type MoK\a
_diffrn_radiation_wavelength 0.71073
_diffrn_reflns_av_R_equivalents 0.0354
_diffrn_reflns_av_sigmaI/netI 0.0559
_diffrn_reflns_limit_h_max 13
_diffrn_reflns_limit_h_min -13
_diffrn_reflns_limit_k_max 16
_diffrn_reflns_limit_k_min -17
_diffrn_reflns_limit_l_max 19
_diffrn_reflns_limit_l_min -19
_diffrn_reflns_number 8584
_diffrn_reflns_theta_full 27.48
_diffrn_reflns_theta_max 27.48
_diffrn_reflns_theta_min 2.68
_diffrn_standards_number 0
_exptl_absorpt_coefficient_mu 0.394
_exptl_absorpt_correction_type none
_exptl_crystal_colour colourless
_exptl_crystal_density_diffrn 1.097
_exptl_crystal_density_method 'not measured'
_exptl_crystal_description block
_exptl_crystal_F_000 764
_exptl_crystal_size_max 0.12
_exptl_crystal_size_mid 0.10
_exptl_crystal_size_min 0.07
_refine_diff_density_max 0.254
_refine_diff_density_min -0.461
_refine_ls_extinction_method none
_refine_ls_goodness_of_fit_ref 1.019
_refine_ls_hydrogen_treatment constr
_refine_ls_matrix_type full
_refine_ls_number_parameters 215
_refine_ls_number_reflns 4878
_refine_ls_number_restraints 0
_refine_ls_restrained_S_all 1.019
_refine_ls_R_factor_all 0.0571
_refine_ls_R_factor_gt 0.0316
_refine_ls_shift/su_max 0.001
_refine_ls_shift/su_mean 0.000
_refine_ls_structure_factor_coef Fsqd
_refine_ls_weighting_details 'calc w=1/[\s^2^(Fo^2^)+(0.0318P)^2^+0.0187P] where P=(Fo^2^+2Fc^2^)/3'
_refine_ls_weighting_scheme calc
_refine_ls_wR_factor_gt 0.0650
_refine_ls_wR_factor_ref 0.0719
_reflns_number_gt 3547
_reflns_number_total 4878
_reflns_threshold_expression I>2\s(I)
_cod_data_source_file at2039.cif
_cod_data_source_block I
_cod_original_sg_symbol_H-M 'P 21/c'
_cod_database_code 2209376
_cod_database_fobs_code 2209376

loop_
_symmetry_equiv_pos_as_xyz
'x, y, z'
'-x, y+1/2, -z+1/2'
'-x, -y, -z'
'x, -y-1/2, z-1/2'

loop_
_atom_site_type_symbol
_atom_site_label
_atom_site_fract_x
_atom_site_fract_y
_atom_site_fract_z
_atom_site_U_iso_or_equiv
_atom_site_adp_type
_atom_site_calc_flag
_atom_site_refinement_flags
_atom_site_occupancy
Ru Ru1 0.0000 0.0000 0.0000 0.01594(7) Uani d S 1
C C1 -0.14218(17) -0.06158(15) 0.06333(12) 0.0247(4) Uani d . 1
N N1 -0.22373(16) -0.09461(16) 0.09605(12) 0.0430(5) Uani d . 1
C C2 0.13965(17) -0.08932(14) 0.05798(12) 0.0207(4) Uani d . 1
N N2 0.22796(14) -0.13528(12) 0.08896(10) 0.0235(4) Uani d . 1
C C3 0.35829(17) -0.17351(15) 0.12154(13) 0.0265(5) Uani d . 1
C C4 0.3437(2) -0.28145(17) 0.14447(15) 0.0411(6) Uani d . 1
H H4A 0.2935 -0.2869 0.1934 0.062 Uiso calc R 1
H H4B 0.4302 -0.3105 0.1618 0.062 Uiso calc R 1
H H4C 0.2980 -0.3162 0.0930 0.062 Uiso calc R 1
C C5 0.4082(2) -0.11477(19) 0.20450(13) 0.0389(6) Uani d . 1
H H5A 0.3472 -0.1217 0.2469 0.058 Uiso calc R 1
H H5B 0.4153 -0.0455 0.1891 0.058 Uiso calc R 1
H H5C 0.4941 -0.1394 0.2307 0.058 Uiso calc R 1
C C6 0.44555(18) -0.15084(18) 0.05124(13) 0.0353(5) Uani d . 1
H H6A 0.5370 -0.1579 0.0805 0.042 Uiso calc R 1
H H6B 0.4327 -0.0807 0.0360 0.042 Uiso calc R 1
C C7 0.43438(18) -0.20726(19) -0.03665(14) 0.0368(6) Uani d . 1
C C8 0.29437(18) -0.2167(2) -0.08365(14) 0.0421(6) Uani d . 1
H H8A 0.2445 -0.2580 -0.0486 0.063 Uiso calc R 1
H H8B 0.2943 -0.2467 -0.1416 0.063 Uiso calc R 1
H H8C 0.2543 -0.1516 -0.0909 0.063 Uiso calc R 1
C C9 0.5099(2) -0.1458(3) -0.09572(16) 0.0669(9) Uani d . 1
H H9A 0.5089 -0.1791 -0.1523 0.100 Uiso calc R 1
H H9B 0.6002 -0.1376 -0.0668 0.100 Uiso calc R 1
H H9C 0.4687 -0.0813 -0.1057 0.100 Uiso calc R 1
C C10 0.4980(3) -0.3081(2) -0.02555(18) 0.0722(10) Uani d . 1
H H10A 0.4461 -0.3510 0.0067 0.108 Uiso calc R 1
H H10B 0.5863 -0.3018 0.0074 0.108 Uiso calc R 1
H H10C 0.5026 -0.3363 -0.0837 0.108 Uiso calc R 1
C C11 0.05030(16) 0.09345(14) 0.09957(12) 0.0206(4) Uani d . 1
N N3 0.08281(14) 0.14724(12) 0.15633(10) 0.0252(4) Uani d . 1
C C12 0.12474(17) 0.21359(15) 0.22995(12) 0.0243(4) Uani d . 1
C C13 0.23146(19) 0.16028(17) 0.29176(14) 0.0355(5) Uani d . 1
H H13A 0.1967 0.0986 0.3113 0.053 Uiso calc R 1
H H13B 0.2611 0.2017 0.3431 0.053 Uiso calc R 1
H H13C 0.3050 0.1463 0.2606 0.053 Uiso calc R 1
C C14 0.00758(18) 0.23104(17) 0.27742(14) 0.0334(5) Uani d . 1
H H14A -0.0159 0.1696 0.3041 0.050 Uiso calc R 1
H H14B -0.0665 0.2542 0.2351 0.050 Uiso calc R 1
H H14C 0.0300 0.2805 0.3235 0.050 Uiso calc R 1
C C15 0.18591(17) 0.30676(15) 0.19704(13) 0.0259(4) Uani d . 1
H H15A 0.2199 0.3452 0.2503 0.031 Uiso calc R 1
H H15B 0.2629 0.2848 0.1714 0.031 Uiso calc R 1
C C16 0.11275(19) 0.37975(16) 0.13091(14) 0.0331(5) Uani d . 1
C C17 0.0657(3) 0.33358(18) 0.04076(15) 0.0483(6) Uani d . 1
H H17A -0.0056 0.2878 0.0456 0.072 Uiso calc R 1
H H17B 0.1380 0.2982 0.0207 0.072 Uiso calc R 1
H H17C 0.0346 0.3851 -0.0017 0.072 Uiso calc R 1
C C18 -0.0030(2) 0.42938(19) 0.16432(18) 0.0528(7) Uani d . 1
H H18A -0.0745 0.3823 0.1631 0.079 Uiso calc R 1
H H18B -0.0324 0.4853 0.1264 0.079 Uiso calc R 1
H H18C 0.0240 0.4523 0.2248 0.079 Uiso calc R 1
C C19 0.2124(3) 0.4600(2) 0.1194(2) 0.0587(8) Uani d . 1
H H19A 0.2425 0.4910 0.1765 0.088 Uiso calc R 1
H H19B 0.1714 0.5095 0.0779 0.088 Uiso calc R 1
H H19C 0.2868 0.4309 0.0966 0.088 Uiso calc R 1

loop_
_atom_site_aniso_label
_atom_site_aniso_U_11
_atom_site_aniso_U_22
_atom_site_aniso_U_33
_atom_site_aniso_U_12
_atom_site_aniso_U_13
_atom_site_aniso_U_23
Ru1 0.01688(11) 0.01551(11) 0.01478(11) 0.00013(9) 0.00037(7) -0.00130(11)
C1 0.0228(10) 0.0276(12) 0.0219(10) 0.0015(8) -0.0023(8) 0.0045(9)
N1 0.0268(9) 0.0646(15) 0.0366(11) -0.0073(9) 0.0019(8) 0.0210(10)
C2 0.0263(10) 0.0190(10) 0.0171(10) -0.0048(8) 0.0048(8) -0.0033(8)
N2 0.0231(8) 0.0253(10) 0.0217(9) 0.0051(7) 0.0021(6) 0.0032(7)
C3 0.0194(9) 0.0352(13) 0.0237(11) 0.0061(8) -0.0010(8) 0.0020(9)
C4 0.0457(13) 0.0373(14) 0.0404(14) 0.0137(11) 0.0073(10) 0.0133(12)
C5 0.0373(12) 0.0555(16) 0.0224(11) 0.0004(11) -0.0007(9) -0.0010(11)
C6 0.0202(10) 0.0568(16) 0.0286(12) -0.0039(10) 0.0027(8) -0.0062(11)
C7 0.0230(10) 0.0602(17) 0.0273(12) 0.0001(10) 0.0038(8) -0.0078(11)
C8 0.0312(11) 0.0645(18) 0.0294(12) 0.0011(11) 0.0005(9) -0.0157(12)
C9 0.0532(16) 0.115(3) 0.0376(15) -0.0289(17) 0.0220(12) -0.0178(17)
C10 0.0684(19) 0.092(3) 0.0546(18) 0.0408(17) 0.0036(15) -0.0207(17)
C11 0.0197(9) 0.0197(10) 0.0222(10) 0.0019(7) 0.0025(7) 0.0022(9)
N3 0.0290(8) 0.0225(10) 0.0224(9) -0.0011(7) -0.0010(7) -0.0025(8)
C12 0.0274(10) 0.0246(11) 0.0197(10) -0.0032(8) 0.0000(8) -0.0092(9)
C13 0.0368(11) 0.0380(14) 0.0288(12) -0.0031(10) -0.0040(9) 0.0025(10)
C14 0.0333(11) 0.0375(14) 0.0307(12) -0.0082(10) 0.0091(9) -0.0111(10)
C15 0.0250(10) 0.0234(11) 0.0292(11) -0.0032(8) 0.0036(8) -0.0056(9)
C16 0.0352(11) 0.0252(12) 0.0398(13) 0.0002(9) 0.0083(9) -0.0006(10)
C17 0.0681(16) 0.0405(16) 0.0341(14) 0.0087(12) 0.0007(12) 0.0119(12)
C18 0.0585(16) 0.0406(16) 0.0614(17) 0.0217(12) 0.0160(13) 0.0053(14)
C19 0.0582(17) 0.0357(14) 0.081(2) -0.0093(13) 0.0086(15) 0.0144(16)

loop_
_atom_type_symbol
_atom_type_description
_atom_type_scat_dispersion_real
_atom_type_scat_dispersion_imag
_atom_type_scat_source
C C 0.0033 0.0016 'International Tables Vol C Tables 4.2.6.8 and 6.1.1.4'
H H 0.0000 0.0000 'International Tables Vol C Tables 4.2.6.8 and 6.1.1.4'
N N 0.0061 0.0033 'International Tables Vol C Tables 4.2.6.8 and 6.1.1.4'
Ru Ru -1.2594 0.8363 'International Tables Vol C Tables 4.2.6.8 and 6.1.1.4'

loop_
_geom_angle_atom_site_label_1
_geom_angle_atom_site_label_2
_geom_angle_atom_site_label_3
_geom_angle_site_symmetry_1
_geom_angle_site_symmetry_3
_geom_angle
_geom_angle_publ_flag
C2 Ru1 C2 . 3 180.00(9) ?
C2 Ru1 C11 . 3 92.21(7) ?
C2 Ru1 C11 3 3 87.79(7) ?
C2 Ru1 C11 . . 87.79(7) y
C2 Ru1 C11 3 . 92.21(7) ?
C11 Ru1 C11 3 . 180.0 ?
C2 Ru1 C1 . . 93.64(7) y
C2 Ru1 C1 3 . 86.36(7) ?
C11 Ru1 C1 3 . 88.80(7) ?
C11 Ru1 C1 . . 91.20(7) y
C2 Ru1 C1 . 3 86.36(7) ?
C2 Ru1 C1 3 3 93.64(7) ?
C11 Ru1 C1 3 3 91.20(7) ?
C11 Ru1 C1 . 3 88.80(7) ?
C1 Ru1 C1 . 3 180.0 ?
N1 C1 Ru1 . . 177.74(17) y
N2 C2 Ru1 . . 173.99(16) y
C2 N2 C3 . . 165.96(19) y
N2 C3 C5 . . 106.00(16) ?
N2 C3 C4 . . 107.66(16) ?
C5 C3 C4 . . 110.28(18) ?
N2 C3 C6 . . 107.42(15) ?
C5 C3 C6 . . 108.56(16) ?
C4 C3 C6 . . 116.38(18) ?
C3 C4 H4A . . 109.5 ?
C3 C4 H4B . . 109.5 ?
H4A C4 H4B . . 109.5 ?
C3 C4 H4C . . 109.5 ?
H4A C4 H4C . . 109.5 ?
H4B C4 H4C . . 109.5 ?
C3 C5 H5A . . 109.5 ?
C3 C5 H5B . . 109.5 ?
H5A C5 H5B . . 109.5 ?
C3 C5 H5C . . 109.5 ?
H5A C5 H5C . . 109.5 ?
H5B C5 H5C . . 109.5 ?
C3 C6 C7 . . 122.60(18) ?
C3 C6 H6A . . 106.7 ?
C7 C6 H6A . . 106.7 ?
C3 C6 H6B . . 106.7 ?
C7 C6 H6B . . 106.7 ?
H6A C6 H6B . . 106.6 ?
C8 C7 C10 . . 109.9(2) ?
C8 C7 C9 . . 107.56(19) ?
C10 C7 C9 . . 107.9(2) ?
C8 C7 C6 . . 113.26(16) ?
C10 C7 C6 . . 112.29(19) ?
C9 C7 C6 . . 105.5(2) ?
C7 C8 H8A . . 109.5 ?
C7 C8 H8B . . 109.5 ?
H8A C8 H8B . . 109.5 ?
C7 C8 H8C . . 109.5 ?
H8A C8 H8C . . 109.5 ?
H8B C8 H8C . . 109.5 ?
C7 C9 H9A . . 109.5 ?
C7 C9 H9B . . 109.5 ?
H9A C9 H9B . . 109.5 ?
C7 C9 H9C . . 109.5 ?
H9A C9 H9C . . 109.5 ?
H9B C9 H9C . . 109.5 ?
C7 C10 H10A . . 109.5 ?
C7 C10 H10B . . 109.5 ?
H10A C10 H10B . . 109.5 ?
C7 C10 H10C . . 109.5 ?
H10A C10 H10C . . 109.5 ?
H10B C10 H10C . . 109.5 ?
N3 C11 Ru1 . . 178.05(15) y
C11 N3 C12 . . 178.61(19) y
N3 C12 C13 . . 106.70(16) ?
N3 C12 C14 . . 107.52(15) ?
C13 C12 C14 . . 109.35(17) ?
N3 C12 C15 . . 110.26(15) ?
C13 C12 C15 . . 107.52(15) ?
C14 C12 C15 . . 115.19(17) ?
C12 C13 H13A . . 109.5 ?
C12 C13 H13B . . 109.5 ?
H13A C13 H13B . . 109.5 ?
C12 C13 H13C . . 109.5 ?
H13A C13 H13C . . 109.5 ?
H13B C13 H13C . . 109.5 ?
C12 C14 H14A . . 109.5 ?
C12 C14 H14B . . 109.5 ?
H14A C14 H14B . . 109.5 ?
C12 C14 H14C . . 109.5 ?
H14A C14 H14C . . 109.5 ?
H14B C14 H14C . . 109.5 ?
C16 C15 C12 . . 124.40(16) ?
C16 C15 H15A . . 106.2 ?
C12 C15 H15A . . 106.2 ?
C16 C15 H15B . . 106.2 ?
C12 C15 H15B . . 106.2 ?
H15A C15 H15B . . 106.4 ?
C17 C16 C19 . . 108.5(2) ?
C17 C16 C18 . . 109.06(19) ?
C19 C16 C18 . . 107.4(2) ?
C17 C16 C15 . . 112.80(18) ?
C19 C16 C15 . . 105.39(18) ?
C18 C16 C15 . . 113.43(18) ?
C16 C17 H17A . . 109.5 ?
C16 C17 H17B . . 109.5 ?
H17A C17 H17B . . 109.5 ?
C16 C17 H17C . . 109.5 ?
H17A C17 H17C . . 109.5 ?
H17B C17 H17C . . 109.5 ?
C16 C18 H18A . . 109.5 ?
C16 C18 H18B . . 109.5 ?
H18A C18 H18B . . 109.5 ?
C16 C18 H18C . . 109.5 ?
H18A C18 H18C . . 109.5 ?
H18B C18 H18C . . 109.5 ?
C16 C19 H19A . . 109.5 ?
C16 C19 H19B . . 109.5 ?
H19A C19 H19B . . 109.5 ?
C16 C19 H19C . . 109.5 ?
H19A C19 H19C . . 109.5 ?
H19B C19 H19C . . 109.5 ?

loop_
_geom_bond_atom_site_label_1
_geom_bond_atom_site_label_2
_geom_bond_site_symmetry_2
_geom_bond_distance
_geom_bond_publ_flag
Ru1 C2 . 1.9958(19) y
Ru1 C2 3 1.9958(19) ?
Ru1 C11 3 1.998(2) ?
Ru1 C11 . 1.998(2) y
Ru1 C1 . 2.0658(19) y
Ru1 C1 3 2.0658(19) ?
C1 N1 . 1.141(2) y
C2 N2 . 1.151(2) y
N2 C3 . 1.464(2) y
C3 C5 . 1.527(3) ?
C3 C4 . 1.527(3) ?
C3 C6 . 1.543(3) ?
C4 H4A . 0.9800 ?
C4 H4B . 0.9800 ?
C4 H4C . 0.9800 ?
C5 H5A . 0.9800 ?
C5 H5B . 0.9800 ?
C5 H5C . 0.9800 ?
C6 C7 . 1.543(3) ?
C6 H6A . 0.9900 ?
C6 H6B . 0.9900 ?
C7 C8 . 1.526(3) ?
C7 C10 . 1.525(4) ?
C7 C9 . 1.536(3) ?
C8 H8A . 0.9800 ?
C8 H8B . 0.9800 ?
C8 H8C . 0.9800 ?
C9 H9A . 0.9800 ?
C9 H9B . 0.9800 ?
C9 H9C . 0.9800 ?
C10 H10A . 0.9800 ?
C10 H10B . 0.9800 ?
C10 H10C . 0.9800 ?
C11 N3 . 1.150(2) y
N3 C12 . 1.462(2) y
C12 C13 . 1.528(3) ?
C12 C14 . 1.529(2) ?
C12 C15 . 1.540(3) ?
C13 H13A . 0.9800 ?
C13 H13B . 0.9800 ?
C13 H13C . 0.9800 ?
C14 H14A . 0.9800 ?
C14 H14B . 0.9800 ?
C14 H14C . 0.9800 ?
C15 C16 . 1.538(3) ?
C15 H15A . 0.9900 ?
C15 H15B . 0.9900 ?
C16 C17 . 1.532(3) ?
C16 C19 . 1.535(3) ?
C16 C18 . 1.534(3) ?
C17 H17A . 0.9800 ?
C17 H17B . 0.9800 ?
C17 H17C . 0.9800 ?
C18 H18A . 0.9800 ?
C18 H18B . 0.9800 ?
C18 H18C . 0.9800 ?
C19 H19A . 0.9800 ?
C19 H19B . 0.9800 ?
C19 H19C . 0.9800 ?
